data_2018776
loop_
_publ_author_name
'Altaf, Muhammad'
'Stoeckli-Evans, Helen'

_publ_section_title
;
 Chiral one- and two-dimensional silver(I)--biotin coordination polymers
;
_journal_coeditor_code EG3103
_journal_issue 2
_journal_name_full 'Acta Crystallographica Section C'
_journal_page_first 127
_journal_page_last 137
_journal_paper_doi 10.1107/S0108270113000322
_journal_volume 69
_journal_year 2013
_chemical_formula_iupac '[Ag2 (N O3)2 (C10 H16 N2 O3 S1)2] , H2 O'
_chemical_formula_moiety 'C20 H32 Ag2 N6 O12 S2, H2 O'
_chemical_formula_sum 'C20 H34 Ag2 N6 O13 S2'
_chemical_formula_weight 846.39
_chemical_name_systematic
;
<i>catena</i>-poly[[bis[nitratosilver(I)]-
bis{\m~3~-5-[(3a<i>S</i>,4<i>S</i>,6a<i>R</i>)-2-oxohexahydro-1<i>H</i>-
thieno[3,4-<i>d</i>]imidazol-4-yl]pentanoato}] monohydrate]
;
_space_group_IT_number 5
_symmetry_cell_setting monoclinic
_symmetry_space_group_name_Hall 'C 2y'
_symmetry_space_group_name_H-M 'C 1 2 1'
_atom_sites_solution_hydrogens geom
_atom_sites_solution_primary direct
_atom_sites_solution_secondary difmap
_audit_creation_method SHELXL97
_cell_angle_alpha 90.00
_cell_angle_beta 99.337(4)
_cell_angle_gamma 90.00
_cell_formula_units_Z 4
_cell_length_a 21.8568(12)
_cell_length_b 8.0321(4)
_cell_length_c 16.8886(9)
_cell_measurement_reflns_used 25171
_cell_measurement_temperature 173(2)
_cell_measurement_theta_max 29.62
_cell_measurement_theta_min 1.89
_cell_volume 2925.6(3)
_computing_cell_refinement 'X-AREA (Stoe & Cie, 2009)'
_computing_data_collection 'X-AREA (Stoe & Cie, 2009)'
_computing_data_reduction 'X-RED32 (Stoe & Cie, 2009)'
_computing_molecular_graphics
;
PLATON (Spek, 2009) and Mercury (Macrae <i>et al.</i>, 2008)
;
_computing_publication_material
;
SHELXL97 (Sheldrick, 2008), PLATON (Spek, 2009) and publCIF
(Westrip, 2010)
;
_computing_structure_refinement 'SHELXL97 (Sheldrick, 2008)'
_computing_structure_solution 'SHELXS97 (Sheldrick, 2008)'
_diffrn_ambient_temperature 173(2)
_diffrn_measured_fraction_theta_full 0.998
_diffrn_measured_fraction_theta_max 0.991
_diffrn_measurement_device '2-circle goniometer'
_diffrn_measurement_device_type 'Stoe IPDS 2'
_diffrn_measurement_method '\f and \w scans'
_diffrn_radiation_monochromator 'plane graphite'
_diffrn_radiation_source 'fine-focus sealed tube'
_diffrn_radiation_type MoK\a
_diffrn_radiation_wavelength 0.71073
_diffrn_reflns_av_R_equivalents 0.0238
_diffrn_reflns_av_sigmaI/netI 0.0227
_diffrn_reflns_limit_h_max 29
_diffrn_reflns_limit_h_min -29
_diffrn_reflns_limit_k_max 10
_diffrn_reflns_limit_k_min -11
_diffrn_reflns_limit_l_max 23
_diffrn_reflns_limit_l_min -22
_diffrn_reflns_number 21197
_diffrn_reflns_theta_full 25.25
_diffrn_reflns_theta_max 29.25
_diffrn_reflns_theta_min 1.89
_diffrn_standards_decay_% 0
_diffrn_standards_number 0
_exptl_absorpt_coefficient_mu 1.555
_exptl_absorpt_correction_T_max 1.000
_exptl_absorpt_correction_T_min 0.878
_exptl_absorpt_correction_type multi-scan
_exptl_absorpt_process_details '(MULABS in PLATON; Spek, 2009)'
_exptl_crystal_colour colourless
_exptl_crystal_density_diffrn 1.922
_exptl_crystal_density_method 'not measured'
_exptl_crystal_description block
_exptl_crystal_F_000 1704
_exptl_crystal_size_max 0.29
_exptl_crystal_size_mid 0.27
_exptl_crystal_size_min 0.22
_refine_diff_density_max 0.430
_refine_diff_density_min -0.497
_refine_ls_abs_structure_details 'Flack (1983), with 3655 Friedel pairs'
_refine_ls_abs_structure_Flack -0.017(10)
_refine_ls_extinction_coef 0.00060(5)
_refine_ls_extinction_expression Fc^*^=kFc[1+0.001xFc^2^\l^3^/sin(2\q)]^-1/4^
_refine_ls_extinction_method 'SHELXL97 (Sheldrick, 2008)'
_refine_ls_goodness_of_fit_ref 0.973
_refine_ls_hydrogen_treatment mixed
_refine_ls_matrix_type full
_refine_ls_number_parameters 410
_refine_ls_number_reflns 7861
_refine_ls_number_restraints 7
_refine_ls_restrained_S_all 0.973
_refine_ls_R_factor_all 0.0221
_refine_ls_R_factor_gt 0.0187
_refine_ls_shift/su_max 0.005
_refine_ls_shift/su_mean 0.000
_refine_ls_structure_factor_coef Fsqd
_refine_ls_weighting_details 'calc w = 1/[\s^2^(Fo^2^)+(0.0254P)^2^] where P=(Fo^2^+2Fc^2^)/3'
_refine_ls_weighting_scheme calc
_refine_ls_wR_factor_gt 0.0401
_refine_ls_wR_factor_ref 0.0408
_reflns_number_gt 7163
_reflns_number_total 7861
_reflns_threshold_expression I>2\s(I)
_cod_data_source_file eg3103.cif
_cod_data_source_block II
_cod_original_sg_symbol_H-M 'C 2'
_cod_database_code 2018776
_cod_database_fobs_code 2018776

loop_
_symmetry_equiv_pos_site_id
_symmetry_equiv_pos_as_xyz
1 x,y,z
2 -x,y,-z
3 1/2+x,1/2+y,z
4 1/2-x,1/2+y,-z

loop_
_atom_site_aniso_label
_atom_site_aniso_U_11
_atom_site_aniso_U_22
_atom_site_aniso_U_33
_atom_site_aniso_U_12
_atom_site_aniso_U_13
_atom_site_aniso_U_23
Ag1 0.02420(10) 0.01810(10) 0.03110(10) -0.00340(10) 0.00050(10) 0.00180(10)
Ag2 0.02510(10) 0.01820(10) 0.02930(10) 0.00240(10) 0.00040(10) -0.00280(10)
S1 0.0189(2) 0.0148(2) 0.0174(2) 0.0002(2) 0.0008(2) 0.0011(2)
S2 0.0197(2) 0.0150(2) 0.0183(2) -0.0009(2) 0.0019(2) -0.0016(2)
O1 0.0396(10) 0.0333(8) 0.0222(8) -0.0016(7) -0.0051(7) -0.0010(6)
O2 0.0420(10) 0.0334(8) 0.0253(8) 0.0125(7) -0.0069(7) -0.0045(7)
O3 0.0414(8) 0.0203(6) 0.0218(7) -0.0045(6) 0.0054(6) -0.0022(5)
O4 0.0382(8) 0.0253(7) 0.0201(6) -0.0020(6) 0.0035(6) 0.0029(5)
O5 0.0438(10) 0.0263(7) 0.0190(7) 0.0063(6) -0.0017(7) -0.0031(6)
O6 0.0426(9) 0.0220(6) 0.0224(7) 0.0043(6) 0.0052(6) 0.0032(5)
O11 0.0361(8) 0.0360(8) 0.0224(7) 0.0066(6) 0.0042(6) -0.0080(6)
O12 0.0266(7) 0.0665(12) 0.0263(6) 0.0071(9) 0.0038(5) -0.0042(9)
O13 0.0329(7) 0.0762(15) 0.0244(7) 0.0086(9) -0.0054(5) 0.0027(9)
O21 0.0371(8) 0.0371(8) 0.0183(7) -0.0052(6) 0.0032(6) 0.0041(6)
O22 0.0326(7) 0.0511(8) 0.0323(7) -0.0117(11) 0.0070(5) 0.0008(10)
O23 0.0459(10) 0.0520(10) 0.0219(7) -0.0142(8) -0.0032(7) -0.0046(7)
N1 0.0312(9) 0.0167(7) 0.0161(8) -0.0001(6) 0.0037(6) 0.0016(5)
N2 0.0342(10) 0.0218(8) 0.0154(7) -0.0025(6) 0.0050(7) -0.0010(6)
N3 0.0311(9) 0.0236(8) 0.0146(7) -0.0005(6) 0.0020(6) -0.0004(6)
N4 0.0317(9) 0.0169(7) 0.0150(7) -0.0017(6) 0.0015(6) -0.0008(5)
N11 0.0280(8) 0.0240(10) 0.0206(7) 0.0025(6) 0.0014(5) 0.0002(6)
N21 0.0294(9) 0.0253(8) 0.0183(7) 0.0023(6) -0.0007(6) 0.0028(6)
C1 0.0216(8) 0.0320(8) 0.0204(7) 0.0042(12) -0.0025(5) 0.0028(11)
C2 0.0308(10) 0.0355(14) 0.0203(8) 0.0087(8) -0.0019(7) -0.0018(8)
C3 0.0264(10) 0.0313(9) 0.0164(8) 0.0049(7) -0.0003(7) 0.0002(7)
C4 0.0235(9) 0.0257(9) 0.0172(8) 0.0013(6) 0.0000(6) 0.0021(6)
C5 0.0226(9) 0.0247(8) 0.0150(8) 0.0016(6) 0.0010(6) -0.0001(6)
C6 0.0173(8) 0.0172(7) 0.0198(8) -0.0002(6) 0.0006(7) 0.0005(7)
C7 0.0178(7) 0.0193(9) 0.0185(7) -0.0013(8) 0.0025(5) 0.0027(8)
C8 0.0241(10) 0.0201(7) 0.0213(9) 0.0005(7) 0.0079(7) 0.0022(7)
C9 0.0318(11) 0.0235(9) 0.0171(9) 0.0000(8) 0.0059(8) 0.0048(8)
C10 0.0248(10) 0.0209(8) 0.0172(9) 0.0039(7) 0.0074(7) 0.0000(7)
C11 0.0211(10) 0.0278(9) 0.0188(9) -0.0014(7) 0.0046(7) 0.0008(8)
C12 0.0405(12) 0.0257(9) 0.0184(9) -0.0093(8) 0.0053(8) -0.0017(7)
C13 0.0311(10) 0.0243(9) 0.0192(9) -0.0021(6) -0.0020(7) -0.0022(6)
C14 0.0272(8) 0.0316(8) 0.0167(7) -0.0063(12) -0.0012(6) 0.0005(11)
C15 0.0230(9) 0.0229(7) 0.0145(8) -0.0020(7) -0.0002(6) 0.0004(6)
C16 0.0181(9) 0.0181(8) 0.0175(8) -0.0009(6) -0.0002(6) -0.0003(6)
C17 0.0197(7) 0.0201(6) 0.0190(7) -0.0025(10) 0.0039(5) -0.0023(10)
C18 0.0254(9) 0.0214(8) 0.0158(8) -0.0024(6) 0.0055(7) -0.0018(6)
C19 0.0269(11) 0.0220(9) 0.0171(9) -0.0014(7) 0.0056(7) -0.0051(7)
C20 0.0269(11) 0.0203(8) 0.0168(9) -0.0038(7) 0.0050(7) 0.0008(7)
O1W 0.0495(14) 0.0449(17) 0.0438(13) 0.0000 -0.0009(10) 0.0000
O2W 0.118(2) 0.0330(14) 0.0347(12) 0.0000 -0.0291(14) 0.0000

loop_
_atom_site_type_symbol
_atom_site_label
_atom_site_fract_x
_atom_site_fract_y
_atom_site_fract_z
_atom_site_U_iso_or_equiv
_atom_site_thermal_displace_type
_atom_site_calc_flag
_atom_site_refinement_flags
_atom_site_occupancy
Ag Ag1 0.960730(10) 0.74638(2) 0.733770(10) 0.02490(10) Uani d . 1.000
Ag Ag2 1.019840(10) 1.25094(2) 0.760620(10) 0.02460(10) Uani d . 1.000
S S1 1.03829(2) 0.96628(5) 0.71999(2) 0.01730(10) Uani d . 1.000
S S2 0.93810(2) 0.45772(5) 0.77023(3) 0.01780(10) Uani d . 1.000
O O1 1.24701(9) 0.6217(2) 1.18055(10) 0.0328(5) Uani d . 1.000
O O2 1.23609(9) 0.8961(2) 1.16097(10) 0.0349(5) Uani d . 1.000
O O3 1.05523(7) 0.40317(17) 0.64498(8) 0.0278(4) Uani d . 1.000
O O4 0.77561(7) 0.44477(17) 0.31405(8) 0.0280(4) Uani d . 1.000
O O5 0.78634(9) 0.17023(19) 0.33308(9) 0.0305(5) Uani d . 1.000
O O6 0.93339(7) -0.10102(17) 0.85394(8) 0.0290(4) Uani d . 1.000
O O11 0.85954(7) 0.80387(18) 0.65211(9) 0.0316(4) Uani d . 1.000
O O12 0.92529(6) 0.7311(3) 0.57515(9) 0.0399(5) Uani d . 1.000
O O13 0.82953(7) 0.7727(3) 0.52437(9) 0.0456(6) Uani d . 1.000
O O21 1.11362(7) 1.33413(19) 0.84525(8) 0.0310(4) Uani d . 1.000
O O22 1.05366(6) 1.2525(3) 0.92783(8) 0.0385(4) Uani d . 1.000
O O23 1.13476(8) 1.3990(2) 0.97149(9) 0.0409(5) Uani d . 1.000
N N1 1.10084(8) 0.60691(19) 0.73132(10) 0.0214(5) Uani d D 1.000
N N2 1.08333(9) 0.6597(2) 0.60223(10) 0.0237(5) Uani d D 1.000
N N3 0.90087(8) 0.1529(2) 0.89484(10) 0.0233(5) Uani d D 1.000
N N4 0.87775(8) 0.08728(19) 0.76695(10) 0.0215(4) Uani d D 1.000
N N11 0.87129(7) 0.7712(2) 0.58269(9) 0.0245(5) Uani d . 1.000
N N21 1.10053(8) 1.3288(2) 0.91605(10) 0.0248(5) Uani d . 1.000
C C1 1.23722(7) 0.7492(4) 1.13477(9) 0.0253(4) Uani d . 1.000
C C2 1.22782(10) 0.7203(3) 1.04580(11) 0.0295(6) Uani d . 1.000
C C3 1.17007(9) 0.8031(2) 1.00042(11) 0.0251(5) Uani d . 1.000
C C4 1.16928(9) 0.7957(2) 0.91016(11) 0.0225(5) Uani d . 1.000
C C5 1.10729(9) 0.8550(2) 0.86342(11) 0.0210(5) Uani d . 1.000
C C6 1.11247(8) 0.9009(2) 0.77740(11) 0.0184(4) Uani d . 1.000
C C7 1.13342(7) 0.7636(3) 0.72555(10) 0.0186(4) Uani d . 1.000
C C8 1.11426(9) 0.8091(2) 0.63481(11) 0.0214(5) Uani d . 1.000
C C9 1.07093(10) 0.9605(3) 0.62781(12) 0.0239(6) Uani d . 1.000
C C10 1.07790(10) 0.5436(2) 0.65749(12) 0.0205(5) Uani d . 1.000
C C11 0.78917(10) 0.3179(3) 0.35905(12) 0.0224(5) Uani d . 1.000
C C12 0.80919(11) 0.3502(2) 0.44667(12) 0.0281(6) Uani d . 1.000
C C13 0.81348(10) 0.1982(2) 0.49986(11) 0.0255(5) Uani d . 1.000
C C14 0.81140(8) 0.2418(4) 0.58735(9) 0.0257(4) Uani d . 1.000
C C15 0.87171(9) 0.3185(2) 0.63114(10) 0.0205(5) Uani d . 1.000
C C16 0.86504(8) 0.3778(2) 0.71498(10) 0.0182(5) Uani d . 1.000
C C17 0.84567(7) 0.2437(3) 0.77139(9) 0.0195(4) Uani d . 1.000
C C18 0.86694(9) 0.2977(2) 0.86060(11) 0.0206(5) Uani d . 1.000
C C19 0.90770(10) 0.4545(3) 0.86401(12) 0.0218(6) Uani d . 1.000
C C20 0.90639(10) 0.0333(3) 0.84053(12) 0.0212(5) Uani d . 1.000
O O1W 1.00000 0.7300(4) 1.00000 0.0470(9) Uani d SD 1.000
O O2W 1.00000 0.2348(5) 0.50000 0.0665(9) Uani d SD 1.000
H H1N 1.1099(12) 0.541(3) 0.7700(13) 0.0260 Uiso d D 1.000
H H1O 1.25930 0.65290 1.22790 0.0490 Uiso c R 1.000
H H2A 1.22510 0.59900 1.03550 0.0350 Uiso c R 1.000
H H2B 1.26450 0.76270 1.02460 0.0350 Uiso c R 1.000
H H2N 1.0720(11) 0.648(3) 0.5506(10) 0.0280 Uiso d D 1.000
H H3A 1.16880 0.92090 1.01750 0.0300 Uiso c R 1.000
H H3B 1.13280 0.74660 1.01370 0.0300 Uiso c R 1.000
H H3N 0.9197(11) 0.147(3) 0.9438(11) 0.0280 Uiso d D 1.000
H H4A 1.17700 0.67980 0.89450 0.0270 Uiso c R 1.000
H H4B 1.20300 0.86640 0.89610 0.0270 Uiso c R 1.000
H H4N 0.8675(11) 0.020(3) 0.7284(12) 0.0260 Uiso d D 1.000
H H4O 0.76430 0.41330 0.26650 0.0420 Uiso c R 1.000
H H5A 1.07600 0.76570 0.86320 0.0250 Uiso c R 1.000
H H5B 1.09290 0.95320 0.89070 0.0250 Uiso c R 1.000
H H6 1.14220 0.99580 0.77880 0.0220 Uiso c R 1.000
H H7 1.17930 0.74690 0.73890 0.0220 Uiso c R 1.000
H H8 1.15160 0.83230 0.60940 0.0260 Uiso c R 1.000
H H9A 1.03770 0.94870 0.58080 0.0290 Uiso c R 1.000
H H9B 1.09430 1.06390 0.62160 0.0290 Uiso c R 1.000
H H12A 0.77960 0.42940 0.46480 0.0340 Uiso c R 1.000
H H12B 0.85030 0.40500 0.45410 0.0340 Uiso c R 1.000
H H13A 0.85260 0.13870 0.49650 0.0310 Uiso c R 1.000
H H13B 0.77870 0.12220 0.48000 0.0310 Uiso c R 1.000
H H14A 0.80230 0.13960 0.61600 0.0310 Uiso c R 1.000
H H14B 0.77700 0.32120 0.58940 0.0310 Uiso c R 1.000
H H15A 0.90530 0.23460 0.63520 0.0250 Uiso c R 1.000
H H15B 0.88350 0.41380 0.59960 0.0250 Uiso c R 1.000
H H16 0.83370 0.46940 0.70970 0.0220 Uiso c R 1.000
H H17 0.79980 0.22640 0.76040 0.0230 Uiso c R 1.000
H H18 0.83020 0.31850 0.88760 0.0250 Uiso c R 1.000
H H19A 0.94190 0.44900 0.91020 0.0260 Uiso c R 1.000
H H19B 0.88280 0.55570 0.86930 0.0260 Uiso c R 1.000
H H1W1 0.9851(16) 0.793(4) 0.9597(16) 0.0710 Uiso d D 1.000
H H1W2 0.989(2) 0.292(4) 0.4589(17) 0.1000 Uiso d D 1.000

loop_
_atom_type_symbol
_atom_type_description
_atom_type_scat_dispersion_real
_atom_type_scat_dispersion_imag
_atom_type_scat_source
C C 0.0033 0.0016 'International Tables Vol C Tables 4.2.6.8 and 6.1.1.4'
H H 0.0000 0.0000 'International Tables Vol C Tables 4.2.6.8 and 6.1.1.4'
Ag Ag -0.8971 1.1015 'International Tables Vol C Tables 4.2.6.8 and 6.1.1.4'
N N 0.0061 0.0033 'International Tables Vol C Tables 4.2.6.8 and 6.1.1.4'
O O 0.0106 0.0060 'International Tables Vol C Tables 4.2.6.8 and 6.1.1.4'
S S 0.1246 0.1234 'International Tables Vol C Tables 4.2.6.8 and 6.1.1.4'

loop_
_geom_angle_atom_site_label_1
_geom_angle_atom_site_label_2
_geom_angle_atom_site_label_3
_geom_angle_site_symmetry_1
_geom_angle_site_symmetry_3
_geom_angle
_geom_angle_publ_flag
S1 Ag1 S2 . . 149.08(2) yes
S1 Ag1 O11 . . 112.34(4) yes
S1 Ag1 O12 . . 91.72(4) yes
S1 Ag1 O6 . 1_565 89.10(3) yes
S2 Ag1 O11 . . 96.79(4) yes
S2 Ag1 O12 . . 99.78(5) yes
S2 Ag1 O6 . 1_565 99.92(3) yes
O11 Ag1 O12 . . 49.89(5) yes
O6 Ag1 O11 1_565 . 92.93(5) yes
O6 Ag1 O12 1_565 . 139.61(5) yes
S1 Ag2 O21 . . 105.35(4) yes
S1 Ag2 S2 . 1_565 143.62(2) yes
S1 Ag2 O3 . 1_565 98.66(3) yes
S2 Ag2 O21 1_565 . 109.39(4) yes
O3 Ag2 O21 1_565 . 89.23(5) yes
S2 Ag2 O3 1_565 1_565 92.34(4) yes
Ag1 S1 Ag2 . . 119.56(2) yes
Ag1 S1 C6 . . 107.84(6) no
Ag1 S1 C9 . . 115.54(8) no
Ag2 S1 C6 . . 107.05(5) no
Ag2 S1 C9 . . 111.79(8) no
C6 S1 C9 . . 90.54(9) no
Ag1 S2 C16 . . 113.31(6) no
Ag1 S2 C19 . . 110.34(8) no
Ag1 S2 Ag2 . 1_545 116.09(2) yes
C16 S2 C19 . . 91.56(9) no
Ag2 S2 C16 1_545 . 108.18(6) no
Ag2 S2 C19 1_545 . 114.83(8) no
Ag2 O3 C10 1_545 . 118.25(12) no
Ag1 O6 C20 1_545 . 116.48(12) no
Ag1 O11 N11 . . 100.46(11) no
Ag1 O12 N11 . . 90.63(10) no
Ag2 O21 N21 . . 104.46(12) no
C1 O1 H1O . . 109.00 no
C11 O4 H4O . . 109.00 no
H1W1 O1W H1W1 . 2_757 109(3) no
H1W2 O2W H1W2 . 2_756 113(3) no
C7 N1 C10 . . 111.83(15) no
C8 N2 C10 . . 113.76(16) no
C18 N3 C20 . . 113.42(16) no
C17 N4 C20 . . 112.48(16) no
O11 N11 O12 . . 118.95(15) no
O11 N11 O13 . . 120.23(16) no
O12 N11 O13 . . 120.77(16) no
O21 N21 O23 . . 119.67(17) no
O22 N21 O23 . . 121.30(17) no
O21 N21 O22 . . 119.03(16) no
C10 N1 H1N . . 118.8(16) no
C7 N1 H1N . . 122.7(17) no
C10 N2 H2N . . 125.4(16) no
C8 N2 H2N . . 120.7(16) no
C20 N3 H3N . . 122.1(16) no
C18 N3 H3N . . 124.1(16) no
C17 N4 H4N . . 121.6(16) no
C20 N4 H4N . . 121.4(16) no
O2 C1 C2 . . 119.2(2) no
O1 C1 C2 . . 117.6(2) no
O1 C1 O2 . . 123.17(16) no
C1 C2 C3 . . 113.88(18) no
C2 C3 C4 . . 111.19(16) no
C3 C4 C5 . . 111.70(16) no
C4 C5 C6 . . 111.81(16) no
S1 C6 C5 . . 112.31(13) no
S1 C6 C7 . . 103.10(12) no
C5 C6 C7 . . 116.70(14) no
N1 C7 C8 . . 102.19(14) no
N1 C7 C6 . . 113.01(14) no
C6 C7 C8 . . 109.64(16) no
N2 C8 C7 . . 102.34(15) no
N2 C8 C9 . . 112.64(17) no
C7 C8 C9 . . 108.93(15) no
S1 C9 C8 . . 106.13(14) no
O3 C10 N2 . . 126.52(18) no
N1 C10 N2 . . 108.46(15) no
O3 C10 N1 . . 125.02(17) no
O5 C11 C12 . . 119.77(19) no
O4 C11 C12 . . 116.91(19) no
O4 C11 O5 . . 123.32(18) no
C11 C12 C13 . . 115.36(16) no
C12 C13 C14 . . 112.44(17) no
C13 C14 C15 . . 113.65(15) no
C14 C15 C16 . . 111.70(15) no
S2 C16 C17 . . 103.55(11) no
C15 C16 C17 . . 115.67(14) no
S2 C16 C15 . . 112.12(13) no
N4 C17 C16 . . 112.99(14) no
C16 C17 C18 . . 109.44(16) no
N4 C17 C18 . . 102.71(14) no
C17 C18 C19 . . 110.05(15) no
N3 C18 C17 . . 102.40(15) no
N3 C18 C19 . . 112.74(17) no
S2 C19 C18 . . 105.72(14) no
O6 C20 N4 . . 125.38(19) no
O6 C20 N3 . . 126.30(19) no
N3 C20 N4 . . 108.31(19) no
C1 C2 H2B . . 109.00 no
C1 C2 H2A . . 109.00 no
H2A C2 H2B . . 108.00 no
C3 C2 H2A . . 109.00 no
C3 C2 H2B . . 109.00 no
C4 C3 H3A . . 109.00 no
C4 C3 H3B . . 109.00 no
H3A C3 H3B . . 108.00 no
C2 C3 H3B . . 109.00 no
C2 C3 H3A . . 109.00 no
C3 C4 H4B . . 109.00 no
C3 C4 H4A . . 109.00 no
H4A C4 H4B . . 108.00 no
C5 C4 H4A . . 109.00 no
C5 C4 H4B . . 109.00 no
C6 C5 H5A . . 109.00 no
C6 C5 H5B . . 109.00 no
H5A C5 H5B . . 108.00 no
C4 C5 H5B . . 109.00 no
C4 C5 H5A . . 109.00 no
C5 C6 H6 . . 108.00 no
S1 C6 H6 . . 108.00 no
C7 C6 H6 . . 108.00 no
C8 C7 H7 . . 111.00 no
C6 C7 H7 . . 111.00 no
N1 C7 H7 . . 111.00 no
N2 C8 H8 . . 111.00 no
C7 C8 H8 . . 111.00 no
C9 C8 H8 . . 111.00 no
S1 C9 H9A . . 111.00 no
C8 C9 H9B . . 111.00 no
H9A C9 H9B . . 109.00 no
S1 C9 H9B . . 111.00 no
C8 C9 H9A . . 110.00 no
C13 C12 H12A . . 108.00 no
C11 C12 H12A . . 108.00 no
C11 C12 H12B . . 108.00 no
H12A C12 H12B . . 107.00 no
C13 C12 H12B . . 108.00 no
C14 C13 H13A . . 109.00 no
C14 C13 H13B . . 109.00 no
C12 C13 H13B . . 109.00 no
C12 C13 H13A . . 109.00 no
H13A C13 H13B . . 108.00 no
C13 C14 H14B . . 109.00 no
C13 C14 H14A . . 109.00 no
H14A C14 H14B . . 108.00 no
C15 C14 H14A . . 109.00 no
C15 C14 H14B . . 109.00 no
C14 C15 H15A . . 109.00 no
C16 C15 H15B . . 109.00 no
C14 C15 H15B . . 109.00 no
C16 C15 H15A . . 109.00 no
H15A C15 H15B . . 108.00 no
C17 C16 H16 . . 108.00 no
C15 C16 H16 . . 108.00 no
S2 C16 H16 . . 108.00 no
N4 C17 H17 . . 110.00 no
C16 C17 H17 . . 110.00 no
C18 C17 H17 . . 110.00 no
N3 C18 H18 . . 110.00 no
C19 C18 H18 . . 110.00 no
C17 C18 H18 . . 111.00 no
S2 C19 H19B . . 111.00 no
S2 C19 H19A . . 111.00 no
H19A C19 H19B . . 109.00 no
C18 C19 H19A . . 111.00 no
C18 C19 H19B . . 111.00 no

loop_
_geom_bond_atom_site_label_1
_geom_bond_atom_site_label_2
_geom_bond_site_symmetry_2
_geom_bond_distance
_geom_bond_publ_flag
Ag1 S1 . 2.4851(5) yes
Ag1 S2 . 2.4695(5) yes
Ag1 O11 . 2.4529(15) yes
Ag1 O12 . 2.6679(15) yes
Ag1 O6 1_565 2.5243(14) yes
Ag2 S1 . 2.4395(4) yes
Ag2 S2 1_565 2.4638(5) yes
Ag2 O21 . 2.3959(15) yes
Ag2 O22 . 2.8007(14) yes
Ag2 O3 1_565 2.5295(14) yes
S1 C6 . 1.8261(18) no
S1 C9 . 1.815(2) no
S2 C16 . 1.8301(18) no
S2 C19 . 1.814(2) no
O1 C1 . 1.280(3) no
O2 C1 . 1.262(3) no
O3 C10 . 1.236(2) no
O4 C11 . 1.277(3) no
O5 C11 . 1.263(3) no
O6 C20 . 1.233(3) no
O11 N11 . 1.268(2) no
O12 N11 . 1.250(2) no
O13 N11 . 1.230(2) no
O21 N21 . 1.275(2) no
O22 N21 . 1.237(2) no
O23 N21 . 1.236(2) no
O1 H1O . 0.8400 no
O4 H4O . 0.8400 no
O1W H1W1 2_757 0.87(3) no
O1W H1W1 . 0.87(3) no
O2W H1W2 2_756 0.84(3) no
O2W H1W2 . 0.84(3) no
N1 C10 . 1.365(3) no
N1 C7 . 1.457(3) no
N2 C10 . 1.338(2) no
N2 C8 . 1.442(2) no
N3 C18 . 1.448(2) no
N3 C20 . 1.347(3) no
N4 C20 . 1.368(3) no
N4 C17 . 1.447(3) no
N1 H1N . 0.84(2) no
N2 H2N . 0.872(17) no
N3 H3N . 0.863(19) no
N4 H4N . 0.85(2) no
C1 C2 . 1.501(2) no
C2 C3 . 1.520(3) no
C3 C4 . 1.523(3) no
C4 C5 . 1.529(3) no
C5 C6 . 1.521(3) no
C6 C7 . 1.524(3) no
C7 C8 . 1.565(3) no
C8 C9 . 1.534(3) no
C11 C12 . 1.496(3) no
C12 C13 . 1.510(2) no
C13 C14 . 1.526(2) no
C14 C15 . 1.532(3) no
C15 C16 . 1.523(2) no
C16 C17 . 1.542(3) no
C17 C18 . 1.564(2) no
C18 C19 . 1.538(3) no
C2 H2B . 0.9900 no
C2 H2A . 0.9900 no
C3 H3A . 0.9900 no
C3 H3B . 0.9900 no
C4 H4A . 0.9900 no
C4 H4B . 0.9900 no
C5 H5A . 0.9900 no
C5 H5B . 0.9900 no
C6 H6 . 1.0000 no
C7 H7 . 1.0000 no
C8 H8 . 1.0000 no
C9 H9A . 0.9900 no
C9 H9B . 0.9900 no
C12 H12B . 0.9900 no
C12 H12A . 0.9900 no
C13 H13B . 0.9900 no
C13 H13A . 0.9900 no
C14 H14A . 0.9900 no
C14 H14B . 0.9900 no
C15 H15A . 0.9900 no
C15 H15B . 0.9900 no
C16 H16 . 1.0000 no
C17 H17 . 1.0000 no
C18 H18 . 1.0000 no
C19 H19A . 0.9900 no
C19 H19B . 0.9900 no

loop_
_geom_hbond_atom_site_label_D
_geom_hbond_atom_site_label_H
_geom_hbond_atom_site_label_A
_geom_hbond_site_symmetry_A
_geom_hbond_distance_DH
_geom_hbond_distance_HA
_geom_hbond_distance_DA
_geom_hbond_angle_DHA
_geom_hbond_publ_flag
O1W H1W1 O6 1_565 0.87(3) 2.13(3) 2.980(2) 166(3) yes
N1 H1N O21 1_545 0.84(2) 2.09(2) 2.899(2) 163(2) yes
O1 H1O O5 3_556 0.84 1.78 2.609(2) 167 yes
O2W H1W2 O3 2_756 0.84(3) 2.06(3) 2.885(2) 168(4) yes
N2 H2N O12 2_756 0.872(17) 2.236(18) 3.026(2) 151(2) yes
N3 H3N O22 2_747 0.863(19) 2.313(19) 3.103(2) 152(2) yes
N4 H4N O11 1_545 0.85(2) 2.15(2) 2.975(2) 164(2) yes
O4 H4O O2 3_444 0.84 1.79 2.619(2) 167 yes
C2 H2B O23 4_747 0.99 2.45 3.384(3) 157 yes
C8 H8 O13 2_756 1.00 2.41 3.145(2) 130 yes

loop_
_geom_torsion_atom_site_label_1
_geom_torsion_atom_site_label_2
_geom_torsion_atom_site_label_3
_geom_torsion_atom_site_label_4
_geom_torsion_site_symmetry_1
_geom_torsion_site_symmetry_3
_geom_torsion_site_symmetry_4
_geom_torsion
_geom_torsion_publ_flag
S2 Ag1 S1 Ag2 . . . -139.06(3) no
S2 Ag1 S1 C6 . . . -16.60(7) no
S2 Ag1 S1 C9 . . . 82.88(9) no
O11 Ag1 S1 Ag2 . . . 61.74(4) no
O11 Ag1 S1 C6 . . . -175.81(7) no
O11 Ag1 S1 C9 . . . -76.33(9) no
O12 Ag1 S1 Ag2 . . . 108.54(4) no
O12 Ag1 S1 C6 . . . -129.00(7) no
O12 Ag1 S1 C9 . . . -29.53(9) no
O6 Ag1 S1 Ag2 1_565 . . -31.06(4) no
O6 Ag1 S1 C6 1_565 . . 91.40(7) no
O6 Ag1 S1 C9 1_565 . . -169.13(9) no
S1 Ag1 S2 C16 . . . -151.37(6) no
S1 Ag1 S2 C19 . . . 107.60(8) no
S1 Ag1 S2 Ag2 . . 1_545 -25.27(4) no
O11 Ag1 S2 C16 . . . 9.32(7) no
O11 Ag1 S2 C19 . . . -91.72(8) no
O11 Ag1 S2 Ag2 . . 1_545 135.42(4) no
O12 Ag1 S2 C16 . . . -41.05(7) no
O12 Ag1 S2 C19 . . . -142.08(8) no
O12 Ag1 S2 Ag2 . . 1_545 85.05(4) no
O6 Ag1 S2 C16 1_565 . . 103.51(7) no
O6 Ag1 S2 C19 1_565 . . 2.48(8) no
O6 Ag1 S2 Ag2 1_565 . 1_545 -130.39(4) no
S1 Ag1 O11 N11 . . . 73.91(11) no
S2 Ag1 O11 N11 . . . -95.50(10) no
O12 Ag1 O11 N11 . . . 1.59(11) no
O6 Ag1 O11 N11 1_565 . . 164.14(11) no
S1 Ag1 O12 N11 . . . -119.75(13) no
S2 Ag1 O12 N11 . . . 89.07(13) no
O11 Ag1 O12 N11 . . . -1.59(11) no
O6 Ag1 O12 N11 1_565 . . -29.12(18) no
S1 Ag1 O6 C20 . 1_565 1_565 69.14(15) no
S2 Ag1 O6 C20 . 1_565 1_565 -140.60(15) no
O11 Ag1 O6 C20 . 1_565 1_565 -43.18(16) no
O12 Ag1 O6 C20 . 1_565 1_565 -22.45(19) no
O21 Ag2 S1 Ag1 . . . 130.29(4) no
O21 Ag2 S1 C6 . . . 7.45(7) no
O21 Ag2 S1 C9 . . . -90.21(8) no
S2 Ag2 S1 Ag1 1_565 . . -32.08(3) no
S2 Ag2 S1 C6 1_565 . . -154.92(6) no
S2 Ag2 S1 C9 1_565 . . 107.43(8) no
O3 Ag2 S1 Ag1 1_565 . . -138.12(4) no
O3 Ag2 S1 C6 1_565 . . 99.03(7) no
O3 Ag2 S1 C9 1_565 . . 1.38(8) no
S1 Ag2 O21 N21 . . . -104.82(11) no
S2 Ag2 O21 N21 1_565 . . 64.20(12) no
O3 Ag2 O21 N21 1_565 . . 156.41(11) no
S1 Ag2 S2 Ag1 . 1_565 1_565 -139.78(2) no
S1 Ag2 S2 C16 . 1_565 1_565 -11.14(7) no
S1 Ag2 S2 C19 . 1_565 1_565 89.44(9) no
O21 Ag2 S2 Ag1 . 1_565 1_565 58.26(4) no
O21 Ag2 S2 C16 . 1_565 1_565 -173.10(7) no
O21 Ag2 S2 C19 . 1_565 1_565 -72.52(9) no
S1 Ag2 O3 C10 . 1_565 1_565 -149.71(15) no
O21 Ag2 O3 C10 . 1_565 1_565 -44.30(15) no
Ag1 S1 C6 C5 . . . -52.54(12) no
Ag1 S1 C6 C7 . . . 73.92(12) no
Ag2 S1 C6 C5 . . . 77.32(11) no
Ag2 S1 C6 C7 . . . -156.23(10) no
C9 S1 C6 C5 . . . -169.66(13) no
C9 S1 C6 C7 . . . -43.20(13) no
Ag1 S1 C9 C8 . . . -71.96(14) no
Ag2 S1 C9 C8 . . . 146.79(11) no
C6 S1 C9 C8 . . . 38.16(14) no
Ag1 S2 C16 C15 . . . 80.50(12) no
Ag1 S2 C16 C17 . . . -154.13(10) no
C19 S2 C16 C15 . . . -166.52(13) no
C19 S2 C16 C17 . . . -41.15(13) no
Ag2 S2 C16 C15 1_545 . . -49.70(12) no
Ag2 S2 C16 C17 1_545 . . 75.67(11) no
Ag1 S2 C19 C18 . . . 152.88(11) no
C16 S2 C19 C18 . . . 37.27(14) no
Ag2 S2 C19 C18 1_545 . . -73.62(14) no
Ag2 O3 C10 N1 1_545 . . 18.5(3) no
Ag2 O3 C10 N2 1_545 . . -160.31(18) no
Ag1 O6 C20 N3 1_545 . . -162.71(17) no
Ag1 O6 C20 N4 1_545 . . 16.0(3) no
Ag1 O11 N11 O12 . . . -3.0(2) no
Ag1 O11 N11 O13 . . . 174.18(17) no
Ag1 O12 N11 O11 . . . 2.69(18) no
Ag1 O12 N11 O13 . . . -174.44(18) no
Ag2 O21 N21 O22 . . . 16.0(2) no
Ag2 O21 N21 O23 . . . -164.27(14) no
C10 N1 C7 C6 . . . 130.00(17) no
C10 N1 C7 C8 . . . 12.3(2) no
C7 N1 C10 O3 . . . 170.5(2) no
C7 N1 C10 N2 . . . -10.5(2) no
C10 N2 C8 C7 . . . 4.0(2) no
C10 N2 C8 C9 . . . -112.8(2) no
C8 N2 C10 O3 . . . -177.5(2) no
C8 N2 C10 N1 . . . 3.6(2) no
C20 N3 C18 C17 . . . 4.5(2) no
C20 N3 C18 C19 . . . -113.72(19) no
C18 N3 C20 O6 . . . 179.4(2) no
C18 N3 C20 N4 . . . 0.5(2) no
C20 N4 C17 C16 . . . 126.18(17) no
C20 N4 C17 C18 . . . 8.4(2) no
C17 N4 C20 O6 . . . 175.1(2) no
C17 N4 C20 N3 . . . -6.0(2) no
O1 C1 C2 C3 . . . 129.10(19) no
O2 C1 C2 C3 . . . -51.9(3) no
C1 C2 C3 C4 . . . 169.81(18) yes
C2 C3 C4 C5 . . . 171.54(15) yes
C3 C4 C5 C6 . . . 161.69(14) yes
C4 C5 C6 S1 . . . 178.36(11) no
C4 C5 C6 C7 . . . 59.63(19) no
S1 C6 C7 N1 . . . -76.70(15) no
S1 C6 C7 C8 . . . 36.57(16) no
C5 C6 C7 N1 . . . 46.9(2) no
C5 C6 C7 C8 . . . 160.17(16) no
N1 C7 C8 N2 . . . -9.26(18) no
N1 C7 C8 C9 . . . 110.19(17) no
C6 C7 C8 N2 . . . -129.37(16) no
C6 C7 C8 C9 . . . -9.9(2) no
N2 C8 C9 S1 . . . 91.06(17) no
C7 C8 C9 S1 . . . -21.76(19) no
O4 C11 C12 C13 . . . 169.25(19) no
O5 C11 C12 C13 . . . -10.7(3) no
C11 C12 C13 C14 . . . -159.81(18) yes
C12 C13 C14 C15 . . . -74.6(3) yes
C13 C14 C15 C16 . . . 173.55(17) yes
C14 C15 C16 S2 . . . 176.42(15) no
C14 C15 C16 C17 . . . 58.0(2) no
S2 C16 C17 N4 . . . -80.31(15) no
S2 C16 C17 C18 . . . 33.47(16) no
C15 C16 C17 N4 . . . 42.8(2) no
C15 C16 C17 C18 . . . 156.53(15) no
N4 C17 C18 N3 . . . -7.32(18) no
N4 C17 C18 C19 . . . 112.79(17) no
C16 C17 C18 N3 . . . -127.60(15) no
C16 C17 C18 C19 . . . -7.5(2) no
N3 C18 C19 S2 . . . 91.22(16) no
C17 C18 C19 S2 . . . -22.41(19) no
